data_7034787
loop_
_publ_author_name
'Mansell, S. M.'
'Russell, C. A.'
'Wass, D. F.'

_publ_section_title
;
 Synthesis of chelating diamido Sn(iv) compounds from oxidation of Sn(ii)
 and directly from Sn(iv) precursors.
;
_journal_issue 21
_journal_name_full 'Dalton transactions (Cambridge, England : 2003)'
_journal_page_first 9756
_journal_page_last 9765
_journal_paper_doi 10.1039/c5dt01022e
_journal_volume 44
_journal_year 2015
_chemical_formula_moiety 'C29 H43 F3 N2 O3 S Sn'
_chemical_formula_sum 'C29 H43 F3 N2 O3 S Sn'
_chemical_formula_weight 675.40
_chemical_name_systematic
; 
 ? 
;
_space_group_IT_number 2
_symmetry_cell_setting triclinic
_symmetry_space_group_name_Hall '-P 1'
_symmetry_space_group_name_H-M 'P -1'
_atom_sites_solution_hydrogens geom
_atom_sites_solution_primary direct
_atom_sites_solution_secondary difmap
_audit_creation_method SHELXL-97
_audit_update_record
;
2014-10-03 deposited with the CCDC.
2015-04-21 downloaded from the CCDC.
;
_cell_angle_alpha 104.833(3)
_cell_angle_beta 102.680(3)
_cell_angle_gamma 105.209(3)
_cell_formula_units_Z 4
_cell_length_a 12.227(2)
_cell_length_b 14.922(3)
_cell_length_c 19.768(4)
_cell_measurement_reflns_used 4319
_cell_measurement_temperature 173(2)
_cell_measurement_theta_min 2.24450.87
_cell_volume 3201.6(11)
_computing_cell_refinement 'BRUKER SAINT'
_computing_data_collection 'BRUKER SMART'
_computing_data_reduction 'BRUKER SAINT'
_computing_molecular_graphics SHELXTL
_computing_publication_material SHELXTL
_computing_structure_refinement 'SHELXL-97 (Sheldrick, 1997)'
_computing_structure_solution 'SHELXS-97 (Sheldrick, 1990)'
_diffrn_ambient_temperature 173(2)
_diffrn_detector_area_resol_mean 8.2
_diffrn_measured_fraction_theta_full 0.985
_diffrn_measured_fraction_theta_max 0.985
_diffrn_measurement_device_type 'CCD AREA DETECTOR'
_diffrn_measurement_method 'omega scans'
_diffrn_radiation_monochromator graphite
_diffrn_radiation_source 'fine-focus sealed tube'
_diffrn_radiation_type MoK\a
_diffrn_radiation_wavelength 0.71073
_diffrn_reflns_av_R_equivalents 0.1202
_diffrn_reflns_av_sigmaI/netI 0.2085
_diffrn_reflns_limit_h_max 15
_diffrn_reflns_limit_h_min -15
_diffrn_reflns_limit_k_max 19
_diffrn_reflns_limit_k_min -19
_diffrn_reflns_limit_l_max 25
_diffrn_reflns_limit_l_min -25
_diffrn_reflns_number 33754
_diffrn_reflns_theta_full 27.53
_diffrn_reflns_theta_max 27.53
_diffrn_reflns_theta_min 1.50
_diffrn_standards_number 0
_exptl_absorpt_coefficient_mu 0.911
_exptl_absorpt_correction_T_max 0.872
_exptl_absorpt_correction_T_min 0.19717
_exptl_absorpt_correction_type multi-scan
_exptl_absorpt_process_details 'SADABS v2.10 (BRUKER-AXS, 2003)'
_exptl_crystal_colour colourless
_exptl_crystal_density_diffrn 1.401
_exptl_crystal_density_method 'not measured'
_exptl_crystal_description Block
_exptl_crystal_F_000 1392
_exptl_crystal_size_max 0.20
_exptl_crystal_size_mid 0.15
_exptl_crystal_size_min 0.15
_refine_diff_density_max 2.072
_refine_diff_density_min -1.750
_refine_diff_density_rms 0.157
_refine_ls_extinction_method none
_refine_ls_goodness_of_fit_ref 0.932
_refine_ls_hydrogen_treatment constr
_refine_ls_matrix_type full
_refine_ls_number_parameters 721
_refine_ls_number_reflns 14529
_refine_ls_number_restraints 0
_refine_ls_restrained_S_all 0.932
_refine_ls_R_factor_all 0.1790
_refine_ls_R_factor_gt 0.0704
_refine_ls_shift/su_max 0.000
_refine_ls_shift/su_mean 0.000
_refine_ls_structure_factor_coef Fsqd
_refine_ls_weighting_details 'calc w=1/[\s^2^(Fo^2^)+(0.0863P)^2^+0.0000P] where P=(Fo^2^+2Fc^2^)/3'
_refine_ls_weighting_scheme calc
_refine_ls_wR_factor_gt 0.1451
_refine_ls_wR_factor_ref 0.1946
_reflns_number_gt 6837
_reflns_number_total 14529
_reflns_threshold_expression >2sigma(I)
_cod_data_source_file c5dt01022e2.cif
_cod_data_source_block 17
_cod_depositor_comments
;
The following automatic conversions were performed:

'_symmetry_cell_setting' value 'Triclinic' changed to 'triclinic'
according to
/usr/data/users/saulius/crontab/automatic-downloads/rss-feeds/RSC/lib/dictionaries/cif_core.dic
dictionary named 'cif_core.dic' version 2.4.2 from 2011-04-26.

Automatic conversion script
Id: cif_fix_values 3271 2015-04-21 07:52:19Z andrius 

 Adding full bibliography for 7034774--7034789.cif.
;
_cod_original_cell_volume 3201.8(10)
_cod_database_code 7034787

loop_
_symmetry_equiv_pos_as_xyz
'x, y, z'
'-x, -y, -z'

loop_
_atom_site_label
_atom_site_type_symbol
_atom_site_fract_x
_atom_site_fract_y
_atom_site_fract_z
_atom_site_U_iso_or_equiv
_atom_site_adp_type
_atom_site_occupancy
_atom_site_symmetry_multiplicity
_atom_site_calc_flag
_atom_site_refinement_flags
Sn1 Sn 0.71299(5) 0.74073(4) 0.46807(3) 0.02599(16) Uani 1 1 d .
N1 N 0.7738(6) 0.7694(4) 0.5760(4) 0.0272(15) Uani 1 1 d .
N2 N 0.6974(6) 0.8689(4) 0.4632(4) 0.0274(15) Uani 1 1 d .
C1 C 0.7561(7) 0.7022(5) 0.6164(5) 0.031(2) Uani 1 1 d .
C2 C 0.8385(8) 0.6544(6) 0.6315(5) 0.038(2) Uani 1 1 d .
C3 C 0.8242(8) 0.5959(6) 0.6753(5) 0.041(2) Uani 1 1 d .
H3A H 0.8801 0.5638 0.6861 0.049 Uiso 1 1 calc R
C4 C 0.7310(8) 0.5841(6) 0.7031(5) 0.044(2) Uani 1 1 d .
H4A H 0.7222 0.5432 0.7327 0.053 Uiso 1 1 calc R
C5 C 0.6495(8) 0.6304(6) 0.6889(5) 0.041(2) Uani 1 1 d .
H5 H 0.5849 0.6213 0.7088 0.049 Uiso 1 1 calc R
C6 C 0.6611(7) 0.6910(6) 0.6455(4) 0.035(2) Uani 1 1 d .
C7 C 0.9396(9) 0.6621(7) 0.5983(6) 0.052(3) Uani 1 1 d .
H7 H 0.9490 0.7197 0.5804 0.062 Uiso 1 1 calc R
C8 C 1.0595(10) 0.6788(9) 0.6524(7) 0.078(4) Uani 1 1 d .
H8A H 1.0562 0.6198 0.6661 0.118 Uiso 1 1 calc R
H8B H 1.0767 0.7351 0.6965 0.118 Uiso 1 1 calc R
H8C H 1.1223 0.6924 0.6292 0.118 Uiso 1 1 calc R
C9 C 0.9031(11) 0.5694(8) 0.5310(6) 0.079(4) Uani 1 1 d .
H9A H 0.8859 0.5109 0.5462 0.118 Uiso 1 1 calc R
H9B H 0.9683 0.5723 0.5094 0.118 Uiso 1 1 calc R
H9C H 0.8319 0.5657 0.4946 0.118 Uiso 1 1 calc R
C10 C 0.5668(8) 0.7390(6) 0.6311(5) 0.041(2) Uani 1 1 d .
H10 H 0.5861 0.7767 0.5976 0.050 Uiso 1 1 calc R
C11 C 0.5685(9) 0.8130(7) 0.7022(6) 0.055(3) Uani 1 1 d .
H11A H 0.5368 0.7771 0.7328 0.082 Uiso 1 1 calc R
H11B H 0.5191 0.8521 0.6897 0.082 Uiso 1 1 calc R
H11C H 0.6504 0.8567 0.7294 0.082 Uiso 1 1 calc R
C12 C 0.4420(8) 0.6609(7) 0.5912(7) 0.066(3) Uani 1 1 d .
H12A H 0.4453 0.6114 0.5489 0.099 Uiso 1 1 calc R
H12B H 0.3859 0.6927 0.5742 0.099 Uiso 1 1 calc R
H12C H 0.4155 0.6289 0.6251 0.099 Uiso 1 1 calc R
C13 C 0.6121(7) 0.8823(5) 0.4084(4) 0.0251(18) Uani 1 1 d .
C14 C 0.6529(7) 0.9377(6) 0.3646(4) 0.0292(19) Uani 1 1 d .
C15 C 0.5708(8) 0.9572(6) 0.3134(5) 0.035(2) Uani 1 1 d .
H15 H 0.5978 0.9947 0.2843 0.042 Uiso 1 1 calc R
C16 C 0.4511(7) 0.9217(6) 0.3055(5) 0.034(2) Uani 1 1 d .
H16 H 0.3961 0.9357 0.2711 0.041 Uiso 1 1 calc R
C17 C 0.4094(7) 0.8666(6) 0.3462(5) 0.032(2) Uani 1 1 d .
H17 H 0.3261 0.8410 0.3382 0.038 Uiso 1 1 calc R
C18 C 0.4884(7) 0.8474(5) 0.3996(4) 0.0258(18) Uani 1 1 d .
C19 C 0.7845(7) 0.9787(6) 0.3715(5) 0.033(2) Uani 1 1 d .
H19 H 0.8300 0.9536 0.4064 0.039 Uiso 1 1 calc R
C20 C 0.8308(8) 1.0920(6) 0.4033(6) 0.046(2) Uani 1 1 d .
H20A H 0.7838 1.1181 0.3715 0.068 Uiso 1 1 calc R
H20B H 0.9146 1.1170 0.4058 0.068 Uiso 1 1 calc R
H20C H 0.8234 1.1130 0.4528 0.068 Uiso 1 1 calc R
C21 C 0.8071(8) 0.9447(7) 0.2978(5) 0.045(2) Uani 1 1 d .
H21A H 0.7748 0.8727 0.2772 0.068 Uiso 1 1 calc R
H21B H 0.8930 0.9670 0.3051 0.068 Uiso 1 1 calc R
H21C H 0.7681 0.9727 0.2638 0.068 Uiso 1 1 calc R
C22 C 0.4370(7) 0.7922(6) 0.4467(4) 0.0284(19) Uani 1 1 d .
H22 H 0.5009 0.7721 0.4734 0.034 Uiso 1 1 calc R
C23 C 0.4044(9) 0.8605(7) 0.5040(5) 0.055(3) Uani 1 1 d .
H23A H 0.4739 0.9197 0.5323 0.082 Uiso 1 1 calc R
H23B H 0.3789 0.8267 0.5373 0.082 Uiso 1 1 calc R
H23C H 0.3394 0.8792 0.4796 0.082 Uiso 1 1 calc R
C24 C 0.3308(9) 0.6995(7) 0.4023(6) 0.061(3) Uani 1 1 d .
H24A H 0.2595 0.7173 0.3881 0.091 Uiso 1 1 calc R
H24B H 0.3182 0.6566 0.4321 0.091 Uiso 1 1 calc R
H24C H 0.3460 0.6647 0.3580 0.091 Uiso 1 1 calc R
C25 C 0.8387(7) 0.8735(5) 0.6241(4) 0.0307(19) Uani 1 1 d .
H25A H 0.9153 0.8777 0.6567 0.037 Uiso 1 1 calc R
H25B H 0.7911 0.8946 0.6556 0.037 Uiso 1 1 calc R
C26 C 0.8634(7) 0.9434(6) 0.5809(4) 0.0304(19) Uani 1 1 d .
H26A H 0.9099 0.9209 0.5492 0.036 Uiso 1 1 calc R
H26B H 0.9140 1.0094 0.6162 0.036 Uiso 1 1 calc R
C27 C 0.7543(7) 0.9537(5) 0.5326(4) 0.0275(19) Uani 1 1 d .
H27A H 0.6959 0.9581 0.5598 0.033 Uiso 1 1 calc R
H27B H 0.7787 1.0153 0.5210 0.033 Uiso 1 1 calc R
C28 C 0.5933(8) 0.6009(6) 0.4013(5) 0.044(2) Uani 1 1 d .
H28A H 0.5181 0.5903 0.4130 0.066 Uiso 1 1 calc R
H28B H 0.6271 0.5506 0.4102 0.066 Uiso 1 1 calc R
H28C H 0.5788 0.5961 0.3495 0.066 Uiso 1 1 calc R
C29 C 0.9089(12) 0.6175(9) 0.3390(8) 0.072(4) Uani 1 1 d .
S1 S 0.8871(2) 0.73644(16) 0.36836(13) 0.0387(6) Uani 1 1 d .
O1 O 0.8744(5) 0.7423(4) 0.4427(3) 0.0393(15) Uani 1 1 d .
O2 O 0.9939(6) 0.8075(5) 0.3725(4) 0.0563(18) Uani 1 1 d .
O3 O 0.7752(6) 0.7245(5) 0.3191(4) 0.0594(19) Uani 1 1 d .
F1 F 1.0095(6) 0.6184(5) 0.3796(5) 0.095(3) Uani 1 1 d .
F2 F 0.9124(7) 0.6006(5) 0.2683(4) 0.105(3) Uani 1 1 d .
F3 F 0.8209(6) 0.5459(4) 0.3396(4) 0.082(2) Uani 1 1 d .
Sn2 Sn 0.24903(5) 0.27578(4) 0.03835(3) 0.02659(17) Uani 1 1 d .
N3 N 0.2444(5) 0.4093(4) 0.0418(3) 0.0240(15) Uani 1 1 d .
N4 N 0.1956(6) 0.2033(5) -0.0678(4) 0.0298(16) Uani 1 1 d .
C30 C 0.2059(7) 0.4710(5) 0.0941(4) 0.0241(18) Uani 1 1 d .
C31 C 0.2889(7) 0.5647(6) 0.1393(4) 0.0299(19) Uani 1 1 d .
C32 C 0.2534(8) 0.6261(6) 0.1891(4) 0.034(2) Uani 1 1 d .
H32 H 0.3078 0.6899 0.2187 0.041 Uiso 1 1 calc R
C33 C 0.1430(8) 0.5973(6) 0.1967(5) 0.037(2) Uani 1 1 d .
H33 H 0.1213 0.6401 0.2318 0.045 Uiso 1 1 calc R
C34 C 0.0627(8) 0.5056(6) 0.1530(5) 0.035(2) Uani 1 1 d .
H34 H -0.0146 0.4856 0.1582 0.042 Uiso 1 1 calc R
C35 C 0.0929(7) 0.4420(5) 0.1015(4) 0.0237(17) Uani 1 1 d .
C36 C 0.4140(7) 0.6040(6) 0.1330(4) 0.0302(19) Uani 1 1 d .
H36 H 0.4268 0.5495 0.0975 0.036 Uiso 1 1 calc R
C37 C 0.4276(7) 0.6905(6) 0.1032(5) 0.044(2) Uani 1 1 d .
H37A H 0.3695 0.6689 0.0543 0.066 Uiso 1 1 calc R
H37B H 0.5083 0.7135 0.0997 0.066 Uiso 1 1 calc R
H37C H 0.4137 0.7444 0.1365 0.066 Uiso 1 1 calc R
C38 C 0.5099(8) 0.6347(7) 0.2075(5) 0.044(2) Uani 1 1 d .
H38A H 0.5890 0.6551 0.2014 0.067 Uiso 1 1 calc R
H38B H 0.5006 0.5788 0.2258 0.067 Uiso 1 1 calc R
H38C H 0.5010 0.6897 0.2429 0.067 Uiso 1 1 calc R
C39 C -0.0038(7) 0.3426(6) 0.0527(5) 0.0294(19) Uani 1 1 d .
H39 H 0.0346 0.3026 0.0235 0.035 Uiso 1 1 calc R
C40 C -0.1011(8) 0.3584(6) -0.0016(6) 0.052(3) Uani 1 1 d .
H40A H -0.1456 0.3918 0.0253 0.078 Uiso 1 1 calc R
H40B H -0.1555 0.2945 -0.0369 0.078 Uiso 1 1 calc R
H40C H -0.0646 0.3990 -0.0280 0.078 Uiso 1 1 calc R
C41 C -0.0588(9) 0.2835(7) 0.0973(6) 0.053(3) Uani 1 1 d .
H41A H 0.0048 0.2805 0.1357 0.080 Uiso 1 1 calc R
H41B H -0.1081 0.2166 0.0646 0.080 Uiso 1 1 calc R
H41C H -0.1082 0.3158 0.1201 0.080 Uiso 1 1 calc R
C42 C 0.1389(7) 0.1006(5) -0.1057(4) 0.0253(18) Uani 1 1 d .
C43 C 0.2040(7) 0.0359(6) -0.1093(4) 0.0307(19) Uani 1 1 d .
C44 C 0.1457(8) -0.0637(6) -0.1496(5) 0.036(2) Uani 1 1 d .
H44 H 0.1900 -0.1075 -0.1518 0.043 Uiso 1 1 calc R
C45 C 0.0268(8) -0.0997(6) -0.1860(4) 0.033(2) Uani 1 1 d .
H45 H -0.0107 -0.1676 -0.2141 0.039 Uiso 1 1 calc R
C46 C -0.0387(8) -0.0383(6) -0.1823(4) 0.0309(19) Uani 1 1 d .
H46 H -0.1216 -0.0644 -0.2079 0.037 Uiso 1 1 calc R
C47 C 0.0139(7) 0.0624(6) -0.1415(4) 0.0264(18) Uani 1 1 d .
C48 C 0.3375(7) 0.0717(6) -0.0676(4) 0.033(2) Uani 1 1 d .
H48 H 0.3647 0.1451 -0.0458 0.040 Uiso 1 1 calc R
C49 C 0.4124(8) 0.0460(7) -0.1182(5) 0.046(2) Uani 1 1 d .
H49A H 0.4972 0.0769 -0.0903 0.069 Uiso 1 1 calc R
H49B H 0.3950 0.0705 -0.1595 0.069 Uiso 1 1 calc R
H49C H 0.3925 -0.0256 -0.1370 0.069 Uiso 1 1 calc R
C50 C 0.3584(8) 0.0303(7) -0.0034(5) 0.050(3) Uani 1 1 d .
H50A H 0.3098 0.0475 0.0279 0.076 Uiso 1 1 calc R
H50B H 0.4427 0.0588 0.0258 0.076 Uiso 1 1 calc R
H50C H 0.3359 -0.0415 -0.0232 0.076 Uiso 1 1 calc R
C51 C -0.0652(7) 0.1267(6) -0.1398(5) 0.033(2) Uani 1 1 d .
H51 H -0.0152 0.1950 -0.1066 0.040 Uiso 1 1 calc R
C52 C -0.1183(8) 0.1310(7) -0.2162(5) 0.049(3) Uani 1 1 d .
H52A H -0.0541 0.1529 -0.2367 0.073 Uiso 1 1 calc R
H52B H -0.1622 0.1775 -0.2122 0.073 Uiso 1 1 calc R
H52C H -0.1726 0.0654 -0.2486 0.073 Uiso 1 1 calc R
C53 C -0.1645(8) 0.0873(7) -0.1079(6) 0.055(3) Uani 1 1 d .
H53A H -0.2131 0.0195 -0.1390 0.083 Uiso 1 1 calc R
H53B H -0.2148 0.1288 -0.1063 0.083 Uiso 1 1 calc R
H53C H -0.1289 0.0886 -0.0580 0.083 Uiso 1 1 calc R
C54 C 0.2294(8) 0.4270(6) -0.0295(5) 0.033(2) Uani 1 1 d .
H54A H 0.2659 0.4983 -0.0204 0.039 Uiso 1 1 calc R
H54B H 0.1434 0.4073 -0.0556 0.039 Uiso 1 1 calc R
C55 C 0.2867(7) 0.3695(5) -0.0785(4) 0.0310(19) Uani 1 1 d .
H55A H 0.3656 0.3756 -0.0476 0.037 Uiso 1 1 calc R
H55B H 0.3004 0.4013 -0.1156 0.037 Uiso 1 1 calc R
C56 C 0.2162(8) 0.2595(5) -0.1192(4) 0.031(2) Uani 1 1 d .
H56A H 0.1383 0.2525 -0.1521 0.037 Uiso 1 1 calc R
H56B H 0.2603 0.2309 -0.1502 0.037 Uiso 1 1 calc R
C57 C 0.2078(9) 0.2021(7) 0.1114(5) 0.048(3) Uani 1 1 d .
H57A H 0.1261 0.1554 0.0899 0.072 Uiso 1 1 calc R
H57B H 0.2149 0.2500 0.1579 0.072 Uiso 1 1 calc R
H57C H 0.2631 0.1663 0.1205 0.072 Uiso 1 1 calc R
C58 C 0.6097(10) 0.2750(9) 0.1429(7) 0.062(3) Uani 1 1 d .
S2 S 0.53519(19) 0.36255(16) 0.12760(13) 0.0360(5) Uani 1 1 d .
O4 O 0.4335(5) 0.2973(4) 0.0605(4) 0.0529(18) Uani 1 1 d .
O5 O 0.4959(6) 0.3909(5) 0.1887(4) 0.061(2) Uani 1 1 d .
O6 O 0.6200(7) 0.4339(5) 0.1135(4) 0.074(2) Uani 1 1 d .
F4 F 0.7037(7) 0.3179(7) 0.1998(5) 0.139(4) Uani 1 1 d .
F5 F 0.6409(5) 0.2372(5) 0.0846(4) 0.079(2) Uani 1 1 d .
F6 F 0.5377(7) 0.2002(5) 0.1546(4) 0.093(2) Uani 1 1 d .

loop_
_atom_site_aniso_label
_atom_site_aniso_U_11
_atom_site_aniso_U_22
_atom_site_aniso_U_33
_atom_site_aniso_U_23
_atom_site_aniso_U_13
_atom_site_aniso_U_12
Sn1 0.0333(3) 0.0221(3) 0.0227(3) 0.0087(3) 0.0062(3) 0.0104(3)
N1 0.035(4) 0.021(3) 0.021(4) 0.010(3) 0.001(3) 0.006(3)
N2 0.035(4) 0.023(4) 0.022(4) 0.010(3) 0.000(3) 0.010(3)
C1 0.047(5) 0.017(4) 0.026(5) 0.008(4) 0.009(4) 0.008(4)
C2 0.057(6) 0.029(5) 0.031(5) 0.018(4) 0.007(5) 0.018(5)
C3 0.054(6) 0.040(5) 0.042(6) 0.030(5) 0.013(5) 0.021(5)
C4 0.060(6) 0.028(5) 0.033(6) 0.019(4) 0.004(5) -0.002(5)
C5 0.058(6) 0.038(5) 0.037(6) 0.024(5) 0.018(5) 0.017(5)
C6 0.043(5) 0.032(5) 0.018(5) 0.004(4) 0.000(4) 0.007(4)
C7 0.066(7) 0.057(6) 0.065(8) 0.039(6) 0.030(6) 0.049(6)
C8 0.071(8) 0.085(9) 0.109(12) 0.063(9) 0.034(8) 0.038(7)
C9 0.130(11) 0.097(9) 0.077(9) 0.056(8) 0.072(9) 0.088(9)
C10 0.054(6) 0.039(5) 0.038(6) 0.020(5) 0.016(5) 0.019(5)
C11 0.059(7) 0.057(7) 0.053(7) 0.016(6) 0.020(6) 0.026(6)
C12 0.053(7) 0.051(7) 0.089(10) 0.031(7) 0.009(6) 0.013(6)
C13 0.034(5) 0.020(4) 0.022(5) 0.007(3) 0.004(4) 0.014(4)
C14 0.041(5) 0.023(4) 0.020(5) 0.003(4) 0.006(4) 0.010(4)
C15 0.047(6) 0.039(5) 0.030(5) 0.019(4) 0.017(4) 0.022(5)
C16 0.037(5) 0.040(5) 0.027(5) 0.011(4) 0.005(4) 0.017(4)
C17 0.027(4) 0.030(5) 0.034(5) 0.011(4) 0.002(4) 0.007(4)
C18 0.035(5) 0.020(4) 0.018(4) 0.002(3) 0.005(4) 0.009(4)
C19 0.042(5) 0.043(5) 0.030(5) 0.023(4) 0.018(4) 0.024(4)
C20 0.035(5) 0.039(5) 0.070(8) 0.032(5) 0.016(5) 0.011(4)
C21 0.035(5) 0.065(7) 0.033(6) 0.019(5) 0.008(4) 0.015(5)
C22 0.034(5) 0.027(4) 0.022(5) 0.011(4) 0.005(4) 0.007(4)
C23 0.086(8) 0.066(7) 0.047(7) 0.041(6) 0.040(6) 0.044(6)
C24 0.070(7) 0.053(7) 0.043(7) 0.027(6) 0.010(6) -0.010(6)
C25 0.036(5) 0.022(4) 0.027(5) 0.008(4) 0.000(4) 0.005(4)
C26 0.036(5) 0.026(4) 0.021(5) 0.011(4) -0.005(4) 0.006(4)
C27 0.036(5) 0.018(4) 0.027(5) 0.009(4) 0.003(4) 0.009(4)
C28 0.055(6) 0.029(5) 0.030(6) 0.002(4) 0.004(5) 0.001(5)
C29 0.089(10) 0.065(8) 0.096(11) 0.025(7) 0.077(9) 0.041(8)
S1 0.0458(14) 0.0360(13) 0.0374(15) 0.0135(11) 0.0166(12) 0.0141(11)
O1 0.046(4) 0.040(4) 0.038(4) 0.015(3) 0.016(3) 0.020(3)
O2 0.054(4) 0.057(4) 0.057(5) 0.026(4) 0.022(4) 0.006(4)
O3 0.059(4) 0.070(5) 0.039(4) 0.020(4) 0.001(4) 0.017(4)
F1 0.086(5) 0.087(5) 0.155(8) 0.055(5) 0.061(5) 0.063(5)
F2 0.143(7) 0.085(5) 0.089(6) -0.001(4) 0.081(6) 0.033(5)
F3 0.111(5) 0.036(3) 0.109(6) 0.017(4) 0.067(5) 0.022(4)
Sn2 0.0334(3) 0.0235(3) 0.0228(4) 0.0110(3) 0.0042(3) 0.0100(3)
N3 0.029(4) 0.020(3) 0.022(4) 0.009(3) 0.004(3) 0.009(3)
N4 0.036(4) 0.024(4) 0.029(4) 0.012(3) 0.010(3) 0.006(3)
C30 0.029(4) 0.027(4) 0.024(5) 0.014(4) 0.009(4) 0.015(4)
C31 0.040(5) 0.035(5) 0.022(5) 0.019(4) 0.011(4) 0.013(4)
C32 0.045(5) 0.031(5) 0.020(5) 0.005(4) 0.008(4) 0.010(4)
C33 0.046(6) 0.042(5) 0.027(5) 0.009(4) 0.014(4) 0.017(5)
C34 0.037(5) 0.040(5) 0.041(6) 0.028(5) 0.017(4) 0.014(4)
C35 0.034(5) 0.026(4) 0.016(4) 0.015(4) 0.006(4) 0.013(4)
C36 0.030(5) 0.028(4) 0.025(5) 0.005(4) 0.002(4) 0.006(4)
C37 0.030(5) 0.039(5) 0.062(7) 0.021(5) 0.013(5) 0.005(4)
C38 0.041(5) 0.046(6) 0.041(6) 0.013(5) 0.008(5) 0.011(5)
C39 0.025(4) 0.027(4) 0.033(5) 0.012(4) 0.006(4) 0.006(4)
C40 0.050(6) 0.031(5) 0.058(7) 0.015(5) -0.009(5) 0.009(5)
C41 0.061(7) 0.043(6) 0.055(7) 0.029(5) 0.017(6) 0.005(5)
C42 0.039(5) 0.017(4) 0.020(5) 0.011(3) 0.008(4) 0.006(4)
C43 0.049(5) 0.028(4) 0.020(5) 0.014(4) 0.007(4) 0.017(4)
C44 0.061(6) 0.023(4) 0.025(5) 0.016(4) 0.009(5) 0.013(4)
C45 0.052(6) 0.018(4) 0.020(5) 0.006(4) 0.004(4) 0.003(4)
C46 0.042(5) 0.028(5) 0.019(5) 0.010(4) 0.005(4) 0.007(4)
C47 0.036(5) 0.029(4) 0.015(4) 0.011(4) 0.008(4) 0.009(4)
C48 0.047(5) 0.027(4) 0.025(5) 0.014(4) 0.002(4) 0.013(4)
C49 0.049(6) 0.053(6) 0.048(7) 0.027(5) 0.019(5) 0.023(5)
C50 0.054(6) 0.071(7) 0.041(6) 0.034(6) 0.014(5) 0.030(6)
C51 0.035(5) 0.024(4) 0.033(5) 0.008(4) 0.003(4) 0.005(4)
C52 0.044(6) 0.043(6) 0.050(7) 0.020(5) -0.006(5) 0.012(5)
C53 0.050(6) 0.041(6) 0.062(8) 0.003(5) 0.021(6) 0.005(5)
C54 0.046(5) 0.031(5) 0.033(5) 0.021(4) 0.017(4) 0.019(4)
C55 0.041(5) 0.022(4) 0.028(5) 0.013(4) 0.011(4) 0.002(4)
C56 0.049(5) 0.025(4) 0.030(5) 0.020(4) 0.019(4) 0.013(4)
C57 0.074(7) 0.043(6) 0.038(6) 0.027(5) 0.021(5) 0.021(5)
C58 0.059(7) 0.067(8) 0.051(8) 0.010(6) 0.001(6) 0.031(7)
S2 0.0365(13) 0.0356(12) 0.0355(14) 0.0169(11) 0.0087(11) 0.0087(11)
O4 0.041(4) 0.044(4) 0.045(4) -0.008(3) -0.013(3) 0.015(3)
O5 0.081(5) 0.062(5) 0.055(5) 0.023(4) 0.030(4) 0.036(4)
O6 0.092(6) 0.042(4) 0.088(6) 0.027(4) 0.042(5) 0.005(4)
F4 0.118(7) 0.160(8) 0.094(7) 0.003(6) -0.051(5) 0.085(6)
F5 0.068(4) 0.085(5) 0.097(6) 0.027(4) 0.033(4) 0.046(4)
F6 0.155(7) 0.074(5) 0.090(6) 0.059(5) 0.051(5) 0.064(5)

loop_
_atom_type_symbol
_atom_type_description
_atom_type_scat_dispersion_real
_atom_type_scat_dispersion_imag
_atom_type_scat_source
C C 0.0033 0.0016 'International Tables Vol C Tables 4.2.6.8 and 6.1.1.4'
H H 0.0000 0.0000 'International Tables Vol C Tables 4.2.6.8 and 6.1.1.4'
N N 0.0061 0.0033 'International Tables Vol C Tables 4.2.6.8 and 6.1.1.4'
O O 0.0106 0.0060 'International Tables Vol C Tables 4.2.6.8 and 6.1.1.4'
F F 0.0171 0.0103 'International Tables Vol C Tables 4.2.6.8 and 6.1.1.4'
S S 0.1246 0.1234 'International Tables Vol C Tables 4.2.6.8 and 6.1.1.4'
Sn Sn -0.6537 1.4246 'International Tables Vol C Tables 4.2.6.8 and 6.1.1.4'

loop_
_geom_angle_atom_site_label_1
_geom_angle_atom_site_label_2
_geom_angle_atom_site_label_3
_geom_angle
N1 Sn1 N2 101.8(3)
N1 Sn1 C28 119.3(3)
N2 Sn1 C28 125.9(3)
N1 Sn1 O1 98.4(2)
N2 Sn1 O1 103.6(2)
C28 Sn1 O1 103.4(3)
C1 N1 C25 113.2(6)
C1 N1 Sn1 128.2(5)
C25 N1 Sn1 118.5(5)
C13 N2 C27 114.9(6)
C13 N2 Sn1 126.5(5)
C27 N2 Sn1 116.1(4)
C6 C1 C2 120.3(8)
C6 C1 N1 119.1(7)
C2 C1 N1 120.4(7)
C3 C2 C1 119.2(8)
C3 C2 C7 119.3(7)
C1 C2 C7 121.4(8)
C4 C3 C2 120.6(8)
C4 C3 H3A 119.7
C2 C3 H3A 119.7
C3 C4 C5 121.0(8)
C3 C4 H4A 119.5
C5 C4 H4A 119.5
C4 C5 C6 120.3(8)
C4 C5 H5 119.8
C6 C5 H5 119.8
C1 C6 C5 118.6(8)
C1 C6 C10 123.8(8)
C5 C6 C10 117.7(8)
C2 C7 C8 114.1(9)
C2 C7 C9 108.3(9)
C8 C7 C9 111.6(8)
C2 C7 H7 107.5
C8 C7 H7 107.5
C9 C7 H7 107.5
C7 C8 H8A 109.5
C7 C8 H8B 109.5
H8A C8 H8B 109.5
C7 C8 H8C 109.5
H8A C8 H8C 109.5
H8B C8 H8C 109.5
C7 C9 H9A 109.5
C7 C9 H9B 109.5
H9A C9 H9B 109.5
C7 C9 H9C 109.5
H9A C9 H9C 109.5
H9B C9 H9C 109.5
C6 C10 C12 111.2(7)
C6 C10 C11 112.0(8)
C12 C10 C11 111.2(8)
C6 C10 H10 107.4
C12 C10 H10 107.4
C11 C10 H10 107.4
C10 C11 H11A 109.5
C10 C11 H11B 109.5
H11A C11 H11B 109.5
C10 C11 H11C 109.5
H11A C11 H11C 109.5
H11B C11 H11C 109.5
C10 C12 H12A 109.5
C10 C12 H12B 109.5
H12A C12 H12B 109.5
C10 C12 H12C 109.5
H12A C12 H12C 109.5
H12B C12 H12C 109.5
C18 C13 C14 119.3(7)
C18 C13 N2 121.7(7)
C14 C13 N2 118.9(7)
C15 C14 C13 119.9(7)
C15 C14 C19 117.8(7)
C13 C14 C19 122.3(7)
C16 C15 C14 119.7(8)
C16 C15 H15 120.2
C14 C15 H15 120.2
C17 C16 C15 121.4(8)
C17 C16 H16 119.3
C15 C16 H16 119.3
C16 C17 C18 121.0(8)
C16 C17 H17 119.5
C18 C17 H17 119.5
C17 C18 C13 118.7(7)
C17 C18 C22 118.2(7)
C13 C18 C22 123.0(7)
C14 C19 C21 111.6(7)
C14 C19 C20 110.7(6)
C21 C19 C20 110.1(7)
C14 C19 H19 108.1
C21 C19 H19 108.1
C20 C19 H19 108.1
C19 C20 H20A 109.5
C19 C20 H20B 109.5
H20A C20 H20B 109.5
C19 C20 H20C 109.5
H20A C20 H20C 109.5
H20B C20 H20C 109.5
C19 C21 H21A 109.5
C19 C21 H21B 109.5
H21A C21 H21B 109.5
C19 C21 H21C 109.5
H21A C21 H21C 109.5
H21B C21 H21C 109.5
C23 C22 C24 110.5(8)
C23 C22 C18 109.8(6)
C24 C22 C18 113.4(7)
C23 C22 H22 107.6
C24 C22 H22 107.6
C18 C22 H22 107.6
C22 C23 H23A 109.5
C22 C23 H23B 109.5
H23A C23 H23B 109.5
C22 C23 H23C 109.5
H23A C23 H23C 109.5
H23B C23 H23C 109.5
C22 C24 H24A 109.5
C22 C24 H24B 109.5
H24A C24 H24B 109.5
C22 C24 H24C 109.5
H24A C24 H24C 109.5
H24B C24 H24C 109.5
N1 C25 C26 112.9(7)
N1 C25 H25A 109.0
C26 C25 H25A 109.0
N1 C25 H25B 109.0
C26 C25 H25B 109.0
H25A C25 H25B 107.8
C25 C26 C27 116.3(7)
C25 C26 H26A 108.2
C27 C26 H26A 108.2
C25 C26 H26B 108.2
C27 C26 H26B 108.2
H26A C26 H26B 107.4
N2 C27 C26 111.4(6)
N2 C27 H27A 109.3
C26 C27 H27A 109.3
N2 C27 H27B 109.3
C26 C27 H27B 109.3
H27A C27 H27B 108.0
Sn1 C28 H28A 109.5
Sn1 C28 H28B 109.5
H28A C28 H28B 109.5
Sn1 C28 H28C 109.5
H28A C28 H28C 109.5
H28B C28 H28C 109.5
F3 C29 F1 109.6(11)
F3 C29 F2 108.4(11)
F1 C29 F2 108.4(8)
F3 C29 S1 111.7(7)
F1 C29 S1 111.8(9)
F2 C29 S1 106.8(9)
O2 S1 O3 120.8(4)
O2 S1 O1 112.0(4)
O3 S1 O1 109.5(4)
O2 S1 C29 105.4(5)
O3 S1 C29 105.4(6)
O1 S1 C29 101.7(5)
S1 O1 Sn1 123.0(3)
N4 Sn2 N3 102.7(3)
N4 Sn2 C57 120.0(3)
N3 Sn2 C57 127.0(3)
N4 Sn2 O4 98.9(3)
N3 Sn2 O4 102.2(2)
C57 Sn2 O4 100.7(3)
C30 N3 C54 114.7(5)
C30 N3 Sn2 125.3(5)
C54 N3 Sn2 114.9(5)
C42 N4 C56 112.0(6)
C42 N4 Sn2 129.3(5)
C56 N4 Sn2 118.7(5)
C35 C30 C31 119.6(7)
C35 C30 N3 123.0(7)
C31 C30 N3 117.4(7)
C32 C31 C30 118.5(7)
C32 C31 C36 118.4(7)
C30 C31 C36 123.0(7)
C33 C32 C31 121.8(8)
C33 C32 H32 119.1
C31 C32 H32 119.1
C32 C33 C34 119.5(8)
C32 C33 H33 120.3
C34 C33 H33 120.3
C33 C34 C35 121.1(8)
C33 C34 H34 119.5
C35 C34 H34 119.5
C30 C35 C34 119.5(7)
C30 C35 C39 122.7(7)
C34 C35 C39 117.8(7)
C31 C36 C37 111.7(6)
C31 C36 C38 111.0(7)
C37 C36 C38 110.3(7)
C31 C36 H36 107.9
C37 C36 H36 107.9
C38 C36 H36 107.9
C36 C37 H37A 109.5
C36 C37 H37B 109.5
H37A C37 H37B 109.5
C36 C37 H37C 109.5
H37A C37 H37C 109.5
H37B C37 H37C 109.5
C36 C38 H38A 109.5
C36 C38 H38B 109.5
H38A C38 H38B 109.5
C36 C38 H38C 109.5
H38A C38 H38C 109.5
H38B C38 H38C 109.5
C40 C39 C41 110.2(7)
C40 C39 C35 110.4(6)
C41 C39 C35 112.8(7)
C40 C39 H39 107.7
C41 C39 H39 107.7
C35 C39 H39 107.7
C39 C40 H40A 109.5
C39 C40 H40B 109.5
H40A C40 H40B 109.5
C39 C40 H40C 109.5
H40A C40 H40C 109.5
H40B C40 H40C 109.5
C39 C41 H41A 109.5
C39 C41 H41B 109.5
H41A C41 H41B 109.5
C39 C41 H41C 109.5
H41A C41 H41C 109.5
H41B C41 H41C 109.5
C43 C42 N4 121.3(7)
C43 C42 C47 119.1(7)
N4 C42 C47 119.6(6)
C44 C43 C42 119.4(8)
C44 C43 C48 119.1(7)
C42 C43 C48 121.4(7)
C45 C44 C43 121.4(8)
C45 C44 H44 119.3
C43 C44 H44 119.3
C44 C45 C46 120.2(8)
C44 C45 H45 119.9
C46 C45 H45 119.9
C45 C46 C47 121.3(8)
C45 C46 H46 119.3
C47 C46 H46 119.3
C46 C47 C42 118.4(7)
C46 C47 C51 118.4(7)
C42 C47 C51 123.1(7)
C43 C48 C49 112.7(7)
C43 C48 C50 110.1(7)
C49 C48 C50 111.1(7)
C43 C48 H48 107.6
C49 C48 H48 107.6
C50 C48 H48 107.6
C48 C49 H49A 109.5
C48 C49 H49B 109.5
H49A C49 H49B 109.5
C48 C49 H49C 109.5
H49A C49 H49C 109.5
H49B C49 H49C 109.5
C48 C50 H50A 109.5
C48 C50 H50B 109.5
H50A C50 H50B 109.5
C48 C50 H50C 109.5
H50A C50 H50C 109.5
H50B C50 H50C 109.5
C47 C51 C52 111.9(7)
C47 C51 C53 109.4(7)
C52 C51 C53 110.7(7)
C47 C51 H51 108.3
C52 C51 H51 108.3
C53 C51 H51 108.3
C51 C52 H52A 109.5
C51 C52 H52B 109.5
H52A C52 H52B 109.5
C51 C52 H52C 109.5
H52A C52 H52C 109.5
H52B C52 H52C 109.5
C51 C53 H53A 109.5
C51 C53 H53B 109.5
H53A C53 H53B 109.5
C51 C53 H53C 109.5
H53A C53 H53C 109.5
H53B C53 H53C 109.5
N3 C54 C55 112.1(6)
N3 C54 H54A 109.2
C55 C54 H54A 109.2
N3 C54 H54B 109.2
C55 C54 H54B 109.2
H54A C54 H54B 107.9
C54 C55 C56 116.4(7)
C54 C55 H55A 108.2
C56 C55 H55A 108.2
C54 C55 H55B 108.2
C56 C55 H55B 108.2
H55A C55 H55B 107.3
N4 C56 C55 112.5(7)
N4 C56 H56A 109.1
C55 C56 H56A 109.1
N4 C56 H56B 109.1
C55 C56 H56B 109.1
H56A C56 H56B 107.8
Sn2 C57 H57A 109.5
Sn2 C57 H57B 109.5
H57A C57 H57B 109.5
Sn2 C57 H57C 109.5
H57A C57 H57C 109.5
H57B C57 H57C 109.5
F4 C58 F5 109.3(10)
F4 C58 F6 108.2(11)
F5 C58 F6 107.5(9)
F4 C58 S2 110.2(8)
F5 C58 S2 110.8(8)
F6 C58 S2 110.8(7)
O5 S2 O6 119.3(5)
O5 S2 O4 111.5(4)
O6 S2 O4 113.1(5)
O5 S2 C58 106.6(5)
O6 S2 C58 103.9(5)
O4 S2 C58 100.0(4)
S2 O4 Sn2 129.6(4)

loop_
_geom_bond_atom_site_label_1
_geom_bond_atom_site_label_2
_geom_bond_distance
Sn1 N1 1.990(6)
Sn1 N2 1.995(6)
Sn1 C28 2.092(8)
Sn1 O1 2.136(5)
N1 C1 1.436(9)
N1 C25 1.488(9)
N2 C13 1.423(9)
N2 C27 1.482(9)
C1 C6 1.396(11)
C1 C2 1.402(11)
C2 C3 1.384(11)
C2 C7 1.515(12)
C3 C4 1.360(12)
C3 H3A 0.9500
C4 C5 1.374(12)
C4 H4A 0.9500
C5 C6 1.400(11)
C5 H5 0.9500
C6 C10 1.521(11)
C7 C8 1.529(14)
C7 C9 1.534(15)
C7 H7 1.0000
C8 H8A 0.9800
C8 H8B 0.9800
C8 H8C 0.9800
C9 H9A 0.9800
C9 H9B 0.9800
C9 H9C 0.9800
C10 C12 1.542(13)
C10 C11 1.542(12)
C10 H10 1.0000
C11 H11A 0.9800
C11 H11B 0.9800
C11 H11C 0.9800
C12 H12A 0.9800
C12 H12B 0.9800
C12 H12C 0.9800
C13 C18 1.420(10)
C13 C14 1.421(11)
C14 C15 1.406(11)
C14 C19 1.526(11)
C15 C16 1.378(11)
C15 H15 0.9500
C16 C17 1.373(11)
C16 H16 0.9500
C17 C18 1.408(11)
C17 H17 0.9500
C18 C22 1.522(10)
C19 C21 1.526(11)
C19 C20 1.540(11)
C19 H19 1.0000
C20 H20A 0.9800
C20 H20B 0.9800
C20 H20C 0.9800
C21 H21A 0.9800
C21 H21B 0.9800
C21 H21C 0.9800
C22 C23 1.516(11)
C22 C24 1.520(12)
C22 H22 1.0000
C23 H23A 0.9800
C23 H23B 0.9800
C23 H23C 0.9800
C24 H24A 0.9800
C24 H24B 0.9800
C24 H24C 0.9800
C25 C26 1.520(10)
C25 H25A 0.9900
C25 H25B 0.9900
C26 C27 1.529(10)
C26 H26A 0.9900
C26 H26B 0.9900
C27 H27A 0.9900
C27 H27B 0.9900
C28 H28A 0.9800
C28 H28B 0.9800
C28 H28C 0.9800
C29 F3 1.307(12)
C29 F1 1.307(14)
C29 F2 1.366(13)
C29 S1 1.829(11)
S1 O2 1.421(6)
S1 O3 1.431(7)
S1 O1 1.494(6)
Sn2 N4 1.965(7)
Sn2 N3 1.992(6)
Sn2 C57 2.095(8)
Sn2 O4 2.120(6)
N3 C30 1.447(9)
N3 C54 1.482(9)
N4 C42 1.421(9)
N4 C56 1.497(9)
C30 C35 1.388(10)
C30 C31 1.415(11)
C31 C32 1.390(11)
C31 C36 1.534(11)
C32 C33 1.358(11)
C32 H32 0.9500
C33 C34 1.379(11)
C33 H33 0.9500
C34 C35 1.388(11)
C34 H34 0.9500
C35 C39 1.541(11)
C36 C37 1.537(11)
C36 C38 1.539(11)
C36 H36 1.0000
C37 H37A 0.9800
C37 H37B 0.9800
C37 H37C 0.9800
C38 H38A 0.9800
C38 H38B 0.9800
C38 H38C 0.9800
C39 C40 1.529(11)
C39 C41 1.535(11)
C39 H39 1.0000
C40 H40A 0.9800
C40 H40B 0.9800
C40 H40C 0.9800
C41 H41A 0.9800
C41 H41B 0.9800
C41 H41C 0.9800
C42 C43 1.401(10)
C42 C47 1.423(10)
C43 C44 1.393(11)
C43 C48 1.535(11)
C44 C45 1.362(11)
C44 H44 0.9500
C45 C46 1.364(10)
C45 H45 0.9500
C46 C47 1.403(11)
C46 H46 0.9500
C47 C51 1.530(10)
C48 C49 1.541(11)
C48 C50 1.549(11)
C48 H48 1.0000
C49 H49A 0.9800
C49 H49B 0.9800
C49 H49C 0.9800
C50 H50A 0.9800
C50 H50B 0.9800
C50 H50C 0.9800
C51 C52 1.532(12)
C51 C53 1.540(12)
C51 H51 1.0000
C52 H52A 0.9800
C52 H52B 0.9800
C52 H52C 0.9800
C53 H53A 0.9800
C53 H53B 0.9800
C53 H53C 0.9800
C54 C55 1.534(10)
C54 H54A 0.9900
C54 H54B 0.9900
C55 C56 1.536(10)
C55 H55A 0.9900
C55 H55B 0.9900
C56 H56A 0.9900
C56 H56B 0.9900
C57 H57A 0.9800
C57 H57B 0.9800
C57 H57C 0.9800
C58 F4 1.294(12)
C58 F5 1.328(12)
C58 F6 1.335(13)
C58 S2 1.826(11)
S2 O5 1.404(7)
S2 O6 1.410(7)
S2 O4 1.495(6)

loop_
_geom_torsion_atom_site_label_1
_geom_torsion_atom_site_label_2
_geom_torsion_atom_site_label_3
_geom_torsion_atom_site_label_4
_geom_torsion
N2 Sn1 N1 C1 150.6(6)
C28 Sn1 N1 C1 7.0(8)
O1 Sn1 N1 C1 -103.5(6)
N2 Sn1 N1 C25 -24.4(6)
C28 Sn1 N1 C25 -167.9(5)
O1 Sn1 N1 C25 81.5(5)
N1 Sn1 N2 C13 -148.7(6)
C28 Sn1 N2 C13 -8.4(8)
O1 Sn1 N2 C13 109.5(6)
N1 Sn1 N2 C27 12.2(6)
C28 Sn1 N2 C27 152.4(5)
O1 Sn1 N2 C27 -89.6(5)
C25 N1 C1 C6 82.3(9)
Sn1 N1 C1 C6 -92.9(8)
C25 N1 C1 C2 -92.8(9)
Sn1 N1 C1 C2 92.1(9)
C6 C1 C2 C3 0.1(13)
N1 C1 C2 C3 175.1(8)
C6 C1 C2 C7 177.6(8)
N1 C1 C2 C7 -7.4(13)
C1 C2 C3 C4 0.6(14)
C7 C2 C3 C4 -177.0(9)
C2 C3 C4 C5 -0.6(14)
C3 C4 C5 C6 0.0(14)
C2 C1 C6 C5 -0.7(12)
N1 C1 C6 C5 -175.7(7)
C2 C1 C6 C10 -179.1(8)
N1 C1 C6 C10 5.8(12)
C4 C5 C6 C1 0.6(13)
C4 C5 C6 C10 179.2(8)
C3 C2 C7 C8 -46.0(12)
C1 C2 C7 C8 136.5(9)
C3 C2 C7 C9 78.9(11)
C1 C2 C7 C9 -98.5(10)
C1 C6 C10 C12 118.3(9)
C5 C6 C10 C12 -60.2(11)
C1 C6 C10 C11 -116.6(9)
C5 C6 C10 C11 64.9(11)
C27 N2 C13 C18 -95.9(8)
Sn1 N2 C13 C18 65.2(9)
C27 N2 C13 C14 80.0(8)
Sn1 N2 C13 C14 -118.9(7)
C18 C13 C14 C15 0.0(11)
N2 C13 C14 C15 -176.0(7)
C18 C13 C14 C19 179.3(7)
N2 C13 C14 C19 3.3(11)
C13 C14 C15 C16 -0.6(12)
C19 C14 C15 C16 -179.9(7)
C14 C15 C16 C17 -0.6(12)
C15 C16 C17 C18 2.4(12)
C16 C17 C18 C13 -2.9(11)
C16 C17 C18 C22 175.5(7)
C14 C13 C18 C17 1.7(10)
N2 C13 C18 C17 177.6(7)
C14 C13 C18 C22 -176.7(7)
N2 C13 C18 C22 -0.8(11)
C15 C14 C19 C21 -56.1(10)
C13 C14 C19 C21 124.6(8)
C15 C14 C19 C20 66.9(9)
C13 C14 C19 C20 -112.4(8)
C17 C18 C22 C23 -75.3(9)
C13 C18 C22 C23 103.1(9)
C17 C18 C22 C24 48.9(10)
C13 C18 C22 C24 -132.7(8)
C1 N1 C25 C26 176.7(6)
Sn1 N1 C25 C26 -7.6(8)
N1 C25 C26 C27 64.1(9)
C13 N2 C27 C26 -166.9(7)
Sn1 N2 C27 C26 30.0(8)
C25 C26 C27 N2 -78.3(9)
F3 C29 S1 O2 173.9(9)
F1 C29 S1 O2 50.7(9)
F2 C29 S1 O2 -67.7(10)
F3 C29 S1 O3 -57.2(11)
F1 C29 S1 O3 179.6(7)
F2 C29 S1 O3 61.1(9)
F3 C29 S1 O1 57.0(11)
F1 C29 S1 O1 -66.2(8)
F2 C29 S1 O1 175.3(8)
O2 S1 O1 Sn1 133.6(4)
O3 S1 O1 Sn1 -3.2(5)
C29 S1 O1 Sn1 -114.3(5)
N1 Sn1 O1 S1 -172.5(4)
N2 Sn1 O1 S1 -68.1(4)
C28 Sn1 O1 S1 64.5(5)
N4 Sn2 N3 C30 141.0(6)
C57 Sn2 N3 C30 -3.2(8)
O4 Sn2 N3 C30 -116.8(6)
N4 Sn2 N3 C54 -12.1(6)
C57 Sn2 N3 C54 -156.2(5)
O4 Sn2 N3 C54 90.1(5)
N3 Sn2 N4 C42 -154.0(6)
C57 Sn2 N4 C42 -6.7(8)
O4 Sn2 N4 C42 101.3(7)
N3 Sn2 N4 C56 26.9(6)
C57 Sn2 N4 C56 174.2(5)
O4 Sn2 N4 C56 -77.8(6)
C54 N3 C30 C35 94.1(8)
Sn2 N3 C30 C35 -59.0(9)
C54 N3 C30 C31 -86.0(8)
Sn2 N3 C30 C31 120.9(6)
C35 C30 C31 C32 -1.2(11)
N3 C30 C31 C32 178.9(7)
C35 C30 C31 C36 -177.9(7)
N3 C30 C31 C36 2.2(11)
C30 C31 C32 C33 1.7(12)
C36 C31 C32 C33 178.5(8)
C31 C32 C33 C34 -1.2(13)
C32 C33 C34 C35 0.2(13)
C31 C30 C35 C34 0.3(11)
N3 C30 C35 C34 -179.9(7)
C31 C30 C35 C39 177.9(7)
N3 C30 C35 C39 -2.3(11)
C33 C34 C35 C30 0.3(12)
C33 C34 C35 C39 -177.4(7)
C32 C31 C36 C37 -65.2(10)
C30 C31 C36 C37 111.5(9)
C32 C31 C36 C38 58.3(10)
C30 C31 C36 C38 -125.0(8)
C30 C35 C39 C40 -108.1(8)
C34 C35 C39 C40 69.5(9)
C30 C35 C39 C41 128.0(8)
C34 C35 C39 C41 -54.3(9)
C56 N4 C42 C43 100.3(8)
Sn2 N4 C42 C43 -78.8(9)
C56 N4 C42 C47 -79.0(8)
Sn2 N4 C42 C47 101.8(8)
N4 C42 C43 C44 -177.4(7)
C47 C42 C43 C44 2.0(11)
N4 C42 C43 C48 4.7(11)
C47 C42 C43 C48 -176.0(7)
C42 C43 C44 C45 0.3(12)
C48 C43 C44 C45 178.3(7)
C43 C44 C45 C46 -1.4(12)
C44 C45 C46 C47 0.1(12)
C45 C46 C47 C42 2.2(11)
C45 C46 C47 C51 -179.9(7)
C43 C42 C47 C46 -3.2(11)
N4 C42 C47 C46 176.2(7)
C43 C42 C47 C51 179.0(7)
N4 C42 C47 C51 -1.6(11)
C44 C43 C48 C49 56.8(10)
C42 C43 C48 C49 -125.3(8)
C44 C43 C48 C50 -67.8(10)
C42 C43 C48 C50 110.1(8)
C46 C47 C51 C52 -63.7(9)
C42 C47 C51 C52 114.2(8)
C46 C47 C51 C53 59.4(10)
C42 C47 C51 C53 -122.8(8)
C30 N3 C54 C55 172.5(6)
Sn2 N3 C54 C55 -31.5(8)
N3 C54 C55 C56 78.4(9)
C42 N4 C56 C55 -175.2(6)
Sn2 N4 C56 C55 4.0(8)
C54 C55 C56 N4 -60.8(9)
F4 C58 S2 O5 -64.4(11)
F5 C58 S2 O5 174.5(8)
F6 C58 S2 O5 55.2(9)
F4 C58 S2 O6 62.5(11)
F5 C58 S2 O6 -58.6(9)
F6 C58 S2 O6 -177.9(8)
F4 C58 S2 O4 179.4(9)
F5 C58 S2 O4 58.3(9)
F6 C58 S2 O4 -60.9(9)
O5 S2 O4 Sn2 18.5(6)
O6 S2 O4 Sn2 -119.3(6)
C58 S2 O4 Sn2 130.8(6)
N4 Sn2 O4 S2 167.9(5)
N3 Sn2 O4 S2 62.7(6)
C57 Sn2 O4 S2 -69.2(6)
